data_9017678
loop_
_publ_author_name
'Plasil, J.'
'Sejkora, J.'
'Skoda, R.'
'Novak, M.'
'Kasatkin, A. V.'
'Skacha, P.'
'Veselovsky, F.'
'Fejfarova, K.'
'Ondrus, P.'

_publ_section_title
;
 Hlousekite, (Ni,Co)Cu4(AsO4)2(AsO3OH)2(H2O)9, a new member of the lindackerite
 supergroup from Jachymov, Czech Republic
;
_journal_name_full 'Mineralogical Magazine'
_journal_page_first 1341
_journal_page_last 1353
_journal_volume 78
_journal_year 2014
_chemical_compound_source 'Geister vein, Rovnost mine, Jachymov, Western Bohemia, Czech Republic'
_chemical_formula_sum 'As4 Co0.25 Cu4 H20 Ni0.75 O25'
_chemical_name_mineral Hlousekite
_space_group_IT_number 2
_space_group_name_Hall '-P 1'
_space_group_name_H-M_alt 'P -1'
_symmetry_space_group_name_H-M 'P -1'
_cell_angle_alpha 85.824
_cell_angle_beta 79.873
_cell_angle_gamma 84.655
_cell_formula_units_Z 1
_cell_length_a 6.4010
_cell_length_b 8.0041
_cell_length_c 10.3969
_cell_volume 521.232
_database_code_amcsd 0020584
_exptl_crystal_density_diffrn 3.290
_cod_data_source_file inputs/fixed/downloads/18/18585.cif
_cod_data_source_block 18585
_cod_original_formula_sum '(Ni.75 Co.25) Cu4 As4 O25 H20'
_cod_database_code 9017678

loop_
_space_group_symop_operation_xyz
x,y,z
-x,-y,-z

loop_
_atom_site_aniso_label
_atom_site_aniso_U_11
_atom_site_aniso_U_22
_atom_site_aniso_U_33
_atom_site_aniso_U_12
_atom_site_aniso_U_13
_atom_site_aniso_U_23
Ni 0.01400 0.02020 0.02990 -0.00700 -0.00450 -0.00120
Co 0.01400 0.02020 0.02990 -0.00700 -0.00450 -0.00120
Cu1 0.00820 0.01220 0.04360 -0.00330 -0.00800 -0.00870
Cu2 0.00720 0.01410 0.02990 -0.00510 -0.00470 -0.00280
As1 0.01010 0.00830 0.03320 -0.00200 -0.00640 -0.00260
As2 0.00730 0.00890 0.02720 -0.00430 -0.00400 -0.00180
O1 0.01100 0.01400 0.02300 -0.00500 -0.00500 0.00200
O2 0.03000 0.01300 0.04900 -0.01300 -0.00500 0.00500
O3 0.02000 0.00900 0.02800 -0.00800 -0.00200 -0.00500
Wat4 0.01200 0.01900 0.02500 -0.01000 -0.00300 0.00000
O-H6 0.02000 0.01200 0.03700 -0.00300 -0.00900 -0.01000
O9 0.00900 0.00700 0.04000 0.00100 -0.00800 -0.01000
Wat10 0.06700 0.03800 0.12600 0.00800 -0.04000 -0.01900

loop_
_atom_site_label
_atom_site_fract_x
_atom_site_fract_y
_atom_site_fract_z
_atom_site_occupancy
_atom_site_U_iso_or_equiv
_atom_site_type_symbol
_atom_site_attached_hydrogens
Ni 0.00000 0.00000 0.00000 0.75000 0.02090 Ni 0
Co 0.00000 0.00000 0.00000 0.25000 0.02090 Co 0
Cu1 0.10770 0.63571 0.55777 1.00000 0.02040 Cu 0
Cu2 -0.39958 0.07595 0.59897 1.00000 0.01660 Cu 0
As1 0.42207 0.38306 0.36377 1.00000 0.01670 As 0
As2 0.07807 0.01392 0.66670 1.00000 0.01410 As 0
O1 0.10280 0.08170 0.81000 1.00000 0.01600 O 0
O2 0.51210 0.51930 0.24520 1.00000 0.03100 O 0
O3 0.02000 0.81060 0.68570 1.00000 0.01900 O 0
Wat4 -0.49810 0.16100 0.77300 1.00000 0.01800 O 2
O5 0.17880 0.43810 0.44830 1.00000 0.01850 O 0
O-H6 0.38540 0.20440 0.28760 1.00000 0.02200 O 1
O7 -0.11280 0.13400 0.60280 1.00000 0.01570 O 0
O8 0.31230 0.03740 0.56580 1.00000 0.01330 O 0
O9 0.58960 0.32680 0.46720 1.00000 0.01800 O 0
Wat10 0.95550 0.53880 0.20060 1.00000 0.07400 O 2
Wat11 0.12100 0.75190 0.96130 0.50000 0.03000 O 2
Wat12 0.55100 0.62300 0.98300 0.50000 0.05300 O 2
Wat13 -0.28000 0.94000 0.94680 0.50000 0.03000 O 2
Wat14 0.30900 0.87200 0.00160 0.50000 0.03800 O 2
Wat15 -0.10200 0.77100 0.95960 0.50000 0.03600 O 2

loop_
_cod_changelog_entry_id
_cod_changelog_entry_author
_cod_changelog_entry_date
_cod_changelog_entry_text
1
;cod-tools version 3.8.0
Id: cif_guess_AMCSD_atom_types 9574 2023-05-10 09:00:05Z saulius
;
2023-05-10T18:58:35+03:00
;Derived atom types and hydrogen counts
from atom names that follow the AMCSD naming convention
(Wat == water, O-H == hydroxyl).
;

loop_
_cod_related_entry_id
_cod_related_entry_database
_cod_related_entry_code
1 AMCSD 0020584
